data_4081795
loop_
_publ_author_name
'Meltzer, Antje'
'Majumdar, Moumita'
'White, Andrew J. P.'
'Huch, Volker'
'Scheschkewitz, David'

_publ_section_title
;
 Potential Protecting Group Strategy for Disila Analogues of
 Vinyllithiums: Synthesis and Reactivity of a
 2,4,6-Trimethoxyphenyl-Substituted Disilene
;
_journal_issue 22
_journal_name_full Organometallics
_journal_page_first 6844
_journal_paper_doi 10.1021/om400545w
_journal_volume 32
_journal_year 2013
_chemical_formula_sum 'C54 H83 N O3 Si2'
_chemical_formula_weight 850.39
_chemical_name_systematic
; 
 ? 
;
_space_group_IT_number 2
_symmetry_cell_setting triclinic
_symmetry_space_group_name_Hall '-P 1'
_symmetry_space_group_name_H-M 'P -1'
_atom_sites_solution_hydrogens geom
_atom_sites_solution_primary direct
_atom_sites_solution_secondary difmap
_audit_creation_method SHELXL-97
_cell_angle_alpha 90.647(2)
_cell_angle_beta 98.869(2)
_cell_angle_gamma 111.178(2)
_cell_formula_units_Z 2
_cell_length_a 9.4796(5)
_cell_length_b 11.8037(6)
_cell_length_c 25.1824(13)
_cell_measurement_reflns_used 9866
_cell_measurement_temperature 132(2)
_cell_measurement_theta_max 31.44
_cell_measurement_theta_min 2.34
_cell_volume 2589.2(2)
_computing_cell_refinement 'Bruker SAINT'
_computing_data_collection 'Bruker APEX2'
_computing_data_reduction 'Bruker SAINT'
_computing_molecular_graphics 'Bruker SHELXTL'
_computing_publication_material 'Bruker SHELXTL'
_computing_structure_refinement 'SHELXL-97 (Sheldrick, 2008)'
_computing_structure_solution 'SHELXS-97 (Sheldrick, 2008)'
_diffrn_ambient_temperature 132(2)
_diffrn_measured_fraction_theta_full 0.994
_diffrn_measured_fraction_theta_max 0.994
_diffrn_measurement_device_type 'Bruker APEX-II CCD'
_diffrn_measurement_method '\f and \w scans'
_diffrn_radiation_monochromator graphite
_diffrn_radiation_source 'fine-focus sealed tube'
_diffrn_radiation_type MoK\a
_diffrn_radiation_wavelength 0.71073
_diffrn_reflns_av_R_equivalents 0.0309
_diffrn_reflns_av_sigmaI/netI 0.0318
_diffrn_reflns_limit_h_max 13
_diffrn_reflns_limit_h_min -13
_diffrn_reflns_limit_k_max 17
_diffrn_reflns_limit_k_min -17
_diffrn_reflns_limit_l_max 36
_diffrn_reflns_limit_l_min -36
_diffrn_reflns_number 64593
_diffrn_reflns_theta_full 31.51
_diffrn_reflns_theta_max 31.51
_diffrn_reflns_theta_min 1.64
_exptl_absorpt_coefficient_mu 0.109
_exptl_absorpt_correction_T_max 0.9588
_exptl_absorpt_correction_T_min 0.9247
_exptl_absorpt_correction_type multi-scan
_exptl_absorpt_process_details 'SADABS, BrukerAXS, 2008'
_exptl_crystal_colour colourless
_exptl_crystal_density_diffrn 1.091
_exptl_crystal_density_method 'not measured'
_exptl_crystal_description block
_exptl_crystal_F_000 932
_exptl_crystal_size_max 0.73
_exptl_crystal_size_mid 0.51
_exptl_crystal_size_min 0.39
_refine_diff_density_max 0.518
_refine_diff_density_min -0.406
_refine_diff_density_rms 0.049
_refine_ls_extinction_method none
_refine_ls_goodness_of_fit_ref 1.028
_refine_ls_hydrogen_treatment mixed
_refine_ls_matrix_type full
_refine_ls_number_parameters 851
_refine_ls_number_reflns 17112
_refine_ls_number_restraints 158
_refine_ls_restrained_S_all 1.023
_refine_ls_R_factor_all 0.0542
_refine_ls_R_factor_gt 0.0413
_refine_ls_shift/su_max 0.001
_refine_ls_shift/su_mean 0.000
_refine_ls_structure_factor_coef Fsqd
_refine_ls_weighting_details 'calc w=1/[\s^2^(Fo^2^)+(0.0522P)^2^+0.8298P] where P=(Fo^2^+2Fc^2^)/3'
_refine_ls_weighting_scheme calc
_refine_ls_wR_factor_gt 0.1029
_refine_ls_wR_factor_ref 0.1112
_reflns_number_gt 14029
_reflns_number_total 17112
_reflns_threshold_expression >2sigma(I)
_cod_data_source_file om400545w_si_010.cif
_cod_data_source_block 5
_cod_depositor_comments
;
The following automatic conversions were performed:

'_symmetry_cell_setting' value 'Triclinic' changed to 'triclinic'
according to /home/saulius/struct/CIF-dictionaries/cif_core.dic
dictionary named 'cif_core.dic' version 2.4.2 from 2011-04-26.

Automatic conversion script
Id: cif_fix_values 1891 2012-01-12 08:04:46Z andrius 
;
_cod_original_sg_symbol_H-M P-1
_cod_database_code 4081795

loop_
_symmetry_equiv_pos_as_xyz
'x, y, z'
'-x, -y, -z'

loop_
_atom_site_label
_atom_site_type_symbol
_atom_site_fract_x
_atom_site_fract_y
_atom_site_fract_z
_atom_site_U_iso_or_equiv
_atom_site_adp_type
_atom_site_occupancy
_atom_site_symmetry_multiplicity
_atom_site_calc_flag
_atom_site_refinement_flags
Si2 Si 0.41908(3) 0.60491(2) 0.221466(10) 0.01067(6) Uani 1 1 d U
Si1 Si 0.37511(3) 0.61717(2) 0.312053(10) 0.01155(6) Uani 1 1 d U
N1 N 0.18608(11) 0.60027(8) 0.31040(4) 0.01831(17) Uani 1 1 d U
O1 O 0.28626(10) 0.55955(7) 0.41928(3) 0.02282(16) Uani 1 1 d U
O2 O 0.45418(12) 0.21874(8) 0.45190(3) 0.02910(19) Uani 1 1 d U
O3 O 0.49930(9) 0.41805(7) 0.28915(3) 0.01802(14) Uani 1 1 d U
C1 C 0.52737(11) 0.76956(8) 0.34521(4) 0.01376(17) Uani 1 1 d U
C2 C 0.68103(11) 0.77735(9) 0.36260(4) 0.01507(17) Uani 1 1 d U
C3 C 0.79334(12) 0.88516(10) 0.38810(4) 0.01942(19) Uani 1 1 d U
C4 C 0.76172(13) 0.98964(10) 0.39656(4) 0.0204(2) Uani 1 1 d U
C5 C 0.61293(13) 0.98329(9) 0.37874(4) 0.0198(2) Uani 1 1 d U
C6 C 0.49626(12) 0.87758(9) 0.35322(4) 0.01675(18) Uani 1 1 d U
C7 C 0.73423(12) 0.67218(9) 0.35370(4) 0.01671(18) Uani 1 1 d U
C8 C 0.87129(14) 0.70753(12) 0.32361(5) 0.0259(2) Uani 1 1 d U
C9 C 0.77090(15) 0.61848(11) 0.40704(5) 0.0257(2) Uani 1 1 d U
C10 C 0.88740(15) 1.10737(11) 0.42198(6) 0.0301(3) Uani 1 1 d U
C11 C 0.8570(3) 1.14555(18) 0.47552(7) 0.0652(6) Uani 1 1 d U
H11A H 0.7603 1.1598 0.4698 0.098 Uiso 1 1 calc R
H11B H 0.9412 1.2206 0.4911 0.098 Uiso 1 1 calc R
H11C H 0.8498 1.0809 0.5002 0.098 Uiso 1 1 calc R
C12 C 0.9067(2) 1.21003(16) 0.38426(8) 0.0626(6) Uani 1 1 d U
H12A H 0.9150 1.1818 0.3485 0.094 Uiso 1 1 calc R
H12B H 1.0000 1.2798 0.3986 0.094 Uiso 1 1 calc R
H12C H 0.8176 1.2345 0.3813 0.094 Uiso 1 1 calc R
C13 C 0.34165(14) 0.88996(10) 0.33420(5) 0.0270(2) Uani 1 1 d U
C14 C 0.27748(17) 0.92391(15) 0.38148(8) 0.0437(4) Uani 1 1 d U
C15 C 0.3542(2) 0.98224(14) 0.29069(7) 0.0434(4) Uani 1 1 d U
C16 C 0.39399(11) 0.48934(8) 0.35442(4) 0.01423(17) Uani 1 1 d U
C17 C 0.34667(12) 0.47578(9) 0.40494(4) 0.01664(18) Uani 1 1 d U
C18 C 0.36191(13) 0.38631(10) 0.43921(4) 0.0202(2) Uani 1 1 d U
C19 C 0.42819(13) 0.30765(9) 0.42196(4) 0.0202(2) Uani 1 1 d U
C20 C 0.47560(13) 0.31562(9) 0.37195(4) 0.01895(19) Uani 1 1 d U
C21 C 0.45645(12) 0.40494(9) 0.33917(4) 0.01510(17) Uani 1 1 d U
C22 C 0.22856(17) 0.54970(12) 0.46892(5) 0.0282(2) Uani 1 1 d U
C23 C 0.3940(2) 0.19721(13) 0.50142(5) 0.0349(3) Uani 1 1 d U
C24 C 0.59859(16) 0.35948(12) 0.27581(5) 0.0273(2) Uani 1 1 d U
C25 C 0.40406(11) 0.74737(8) 0.18838(4) 0.01284(16) Uani 1 1 d U
C30 C 0.53397(11) 0.85107(9) 0.18108(4) 0.01526(17) Uani 1 1 d U
C29 C 0.51222(12) 0.94897(9) 0.15496(4) 0.01849(19) Uani 1 1 d U
C28 C 0.36821(12) 0.95068(9) 0.13468(4) 0.01781(19) Uani 1 1 d U
C27 C 0.24132(12) 0.84961(9) 0.14153(4) 0.01744(18) Uani 1 1 d U
C26 C 0.25657(11) 0.74918(9) 0.16786(4) 0.01398(17) Uani 1 1 d U
C37 C 0.70087(12) 0.86701(10) 0.20149(5) 0.0215(2) Uani 1 1 d U
C38 C 0.80136(15) 0.90278(12) 0.15743(6) 0.0291(3) Uani 1 1 d U
C39 C 0.76778(15) 0.96169(12) 0.24973(5) 0.0302(3) Uani 1 1 d U
C34 C 0.35338(14) 1.06217(10) 0.10849(5) 0.0246(2) Uani 1 1 d U
C35 C 0.4348(2) 1.09096(16) 0.05961(7) 0.0423(4) Uani 1 1 d U
C36 C 0.4154(2) 1.17193(13) 0.14996(7) 0.0399(3) Uani 1 1 d U
C31 C 0.10872(11) 0.64360(9) 0.17267(4) 0.01576(18) Uani 1 1 d U
C33 C -0.00415(14) 0.68534(11) 0.19764(5) 0.0240(2) Uani 1 1 d U
C32 C 0.02902(13) 0.57391(11) 0.11782(5) 0.0212(2) Uani 1 1 d U
C40 C 0.30668(11) 0.46825(8) 0.17030(4) 0.01232(16) Uani 1 1 d U
C41 C 0.17778(11) 0.36584(9) 0.17868(4) 0.01464(17) Uani 1 1 d U
C42 C 0.09063(12) 0.28173(10) 0.13559(4) 0.0197(2) Uani 1 1 d U
C43 C 0.12414(13) 0.29325(10) 0.08360(4) 0.0204(2) Uani 1 1 d U
C44 C 0.25503(12) 0.39014(10) 0.07581(4) 0.01852(19) Uani 1 1 d U
C45 C 0.34643(11) 0.47671(9) 0.11789(4) 0.01386(17) Uani 1 1 d U
C46 C 0.12728(12) 0.33935(9) 0.23323(4) 0.01695(18) Uani 1 1 d U
C47 C 0.14527(14) 0.22149(10) 0.25282(5) 0.0230(2) Uani 1 1 d U
C48 C -0.03804(14) 0.33242(11) 0.23263(5) 0.0250(2) Uani 1 1 d U
C49 C 0.01266(15) 0.20535(12) 0.03805(5) 0.0302(3) Uani 1 1 d U
C50 C 0.08778(18) 0.18044(14) -0.00797(6) 0.0361(3) Uani 1 1 d U
C51 C -0.11465(18) 0.25449(19) 0.01690(7) 0.0461(4) Uani 1 1 d U
C52 C 0.48827(12) 0.57685(9) 0.10409(4) 0.01701(18) Uani 1 1 d U
C53 C 0.60165(15) 0.52227(13) 0.08819(6) 0.0294(3) Uani 1 1 d U
C54 C 0.44709(16) 0.65478(12) 0.06036(5) 0.0268(2) Uani 1 1 d U
H1 H 0.6523(15) 0.6100(12) 0.3308(5) 0.016(3) Uiso 1 1 d .
H2 H 0.8910(17) 0.6358(14) 0.3131(6) 0.028(4) Uiso 1 1 d .
H3 H 0.964(2) 0.7619(16) 0.3447(7) 0.042(5) Uiso 1 1 d .
H4 H 0.8545(19) 0.7470(16) 0.2905(7) 0.039(4) Uiso 1 1 d .
H5 H 0.8542(19) 0.6791(15) 0.4313(7) 0.037(4) Uiso 1 1 d .
H6 H 0.8063(19) 0.5494(16) 0.4010(7) 0.038(4) Uiso 1 1 d .
H7 H 0.6790(18) 0.5870(14) 0.4258(6) 0.027(4) Uiso 1 1 d .
H8 H 0.8977(18) 0.8870(14) 0.3989(6) 0.028(4) Uiso 1 1 d .
H9 H 0.976(2) 1.0935(19) 0.4296(8) 0.061(6) Uiso 1 1 d .
H10 H 0.5882(17) 1.0552(14) 0.3846(6) 0.029(4) Uiso 1 1 d .
H11 H 0.2677(17) 0.8130(14) 0.3174(6) 0.028(4) Uiso 1 1 d .
H12 H 0.264(2) 0.8600(18) 0.4083(7) 0.044(5) Uiso 1 1 d .
H13 H 0.348(2) 1.0020(18) 0.3998(8) 0.051(5) Uiso 1 1 d .
H14 H 0.180(2) 0.9355(18) 0.3691(8) 0.058(6) Uiso 1 1 d .
H15 H 0.423(2) 1.0654(18) 0.3052(8) 0.051(5) Uiso 1 1 d .
H16 H 0.253(3) 0.985(2) 0.2764(9) 0.069(7) Uiso 1 1 d .
H17 H 0.398(2) 0.960(2) 0.2585(9) 0.066(6) Uiso 1 1 d .
H18 H 0.188(2) 0.6172(17) 0.4708(7) 0.045(5) Uiso 1 1 d .
H19 H 0.3124(18) 0.5620(14) 0.5008(7) 0.032(4) Uiso 1 1 d .
H20 H 0.145(2) 0.4702(17) 0.4699(7) 0.044(5) Uiso 1 1 d .
H21 H 0.3312(17) 0.3805(14) 0.4748(6) 0.028(4) Uiso 1 1 d .
H22 H 0.4426(19) 0.2694(16) 0.5270(7) 0.036(4) Uiso 1 1 d .
H23 H 0.278(2) 0.1735(17) 0.4946(7) 0.046(5) Uiso 1 1 d .
H24 H 0.419(2) 0.1310(17) 0.5149(7) 0.043(5) Uiso 1 1 d .
H25 H 0.5178(16) 0.2589(13) 0.3607(6) 0.021(3) Uiso 1 1 d .
H26 H 0.6266(18) 0.3915(14) 0.2407(7) 0.033(4) Uiso 1 1 d .
H27 H 0.5483(19) 0.2718(16) 0.2719(7) 0.040(5) Uiso 1 1 d .
H28 H 0.693(2) 0.3829(16) 0.3044(7) 0.041(5) Uiso 1 1 d .
H29 H 0.1377(15) 0.5880(12) 0.1971(5) 0.013(3) Uiso 1 1 d .
H30 H 0.0974(17) 0.5455(13) 0.1005(6) 0.024(4) Uiso 1 1 d .
H31 H -0.0043(18) 0.6275(14) 0.0937(6) 0.029(4) Uiso 1 1 d .
H32 H -0.0612(18) 0.5032(15) 0.1224(6) 0.029(4) Uiso 1 1 d .
H33 H -0.0880(19) 0.6158(15) 0.2079(6) 0.033(4) Uiso 1 1 d .
H34 H -0.0496(19) 0.7287(15) 0.1722(7) 0.035(4) Uiso 1 1 d .
H35 H 0.0458(18) 0.7421(15) 0.2297(7) 0.034(4) Uiso 1 1 d .
H36 H 0.1409(17) 0.8490(14) 0.1273(6) 0.026(4) Uiso 1 1 d .
H37 H 0.245(2) 1.0444(15) 0.0953(7) 0.037(4) Uiso 1 1 d .
H38 H 0.546(2) 1.1053(18) 0.0698(8) 0.057(6) Uiso 1 1 d .
H39 H 0.427(2) 1.1660(18) 0.0434(8) 0.053(5) Uiso 1 1 d .
H40 H 0.390(3) 1.024(2) 0.0311(9) 0.066(6) Uiso 1 1 d .
H41 H 0.529(2) 1.1921(18) 0.1642(8) 0.053(5) Uiso 1 1 d .
H42 H 0.402(2) 1.2433(18) 0.1330(8) 0.050(5) Uiso 1 1 d .
H43 H 0.360(2) 1.1508(19) 0.1814(9) 0.059(6) Uiso 1 1 d .
H44 H 0.6045(17) 1.0207(14) 0.1519(6) 0.026(4) Uiso 1 1 d .
H45 H 0.7020(18) 0.7883(15) 0.2148(6) 0.032(4) Uiso 1 1 d .
H46 H 0.908(2) 0.9110(16) 0.1708(7) 0.039(4) Uiso 1 1 d .
H47 H 0.763(2) 0.8404(17) 0.1268(7) 0.045(5) Uiso 1 1 d .
H48 H 0.8040(19) 0.9775(16) 0.1444(7) 0.037(4) Uiso 1 1 d .
H49 H 0.876(2) 0.9665(16) 0.2643(7) 0.041(5) Uiso 1 1 d .
H50 H 0.7695(19) 1.0429(16) 0.2398(7) 0.039(4) Uiso 1 1 d .
H51 H 0.705(2) 0.9412(17) 0.2783(7) 0.044(5) Uiso 1 1 d .
H52 H 0.1948(16) 0.4049(13) 0.2599(6) 0.019(3) Uiso 1 1 d .
H53 H -0.0518(18) 0.4065(15) 0.2203(7) 0.035(4) Uiso 1 1 d .
H54 H -0.114(2) 0.2668(17) 0.2098(7) 0.045(5) Uiso 1 1 d .
H55 H -0.0646(18) 0.3241(14) 0.2699(6) 0.031(4) Uiso 1 1 d .
H56 H 0.0756(17) 0.1520(14) 0.2283(6) 0.028(4) Uiso 1 1 d .
H57 H 0.2507(17) 0.2234(13) 0.2533(6) 0.025(4) Uiso 1 1 d .
H58 H 0.1198(19) 0.2071(15) 0.2897(7) 0.038(4) Uiso 1 1 d .
H59 H -0.0012(18) 0.2115(14) 0.1410(6) 0.029(4) Uiso 1 1 d .
H60 H -0.039(2) 0.1172(16) 0.0507(7) 0.042(5) Uiso 1 1 d .
H61 H 0.008(2) 0.1107(19) -0.0351(8) 0.059(6) Uiso 1 1 d .
H62 H 0.134(2) 0.2604(18) -0.0272(7) 0.048(5) Uiso 1 1 d .
H63 H 0.176(2) 0.1510(18) 0.0050(8) 0.056(6) Uiso 1 1 d .
H64 H -0.187(2) 0.198(2) -0.0133(9) 0.064(6) Uiso 1 1 d .
H65 H -0.171(2) 0.2610(18) 0.0474(8) 0.057(6) Uiso 1 1 d .
H66 H -0.062(3) 0.341(2) 0.0034(9) 0.069(7) Uiso 1 1 d .
H67 H 0.2848(17) 0.4018(13) 0.0404(6) 0.025(4) Uiso 1 1 d .
H68 H 0.5383(16) 0.6322(13) 0.1353(6) 0.022(3) Uiso 1 1 d .
H69 H 0.634(2) 0.4750(17) 0.1176(8) 0.047(5) Uiso 1 1 d .
H70 H 0.555(2) 0.4652(18) 0.0548(8) 0.051(5) Uiso 1 1 d .
H71 H 0.696(2) 0.5898(16) 0.0811(7) 0.040(4) Uiso 1 1 d .
H72 H 0.3931(19) 0.6056(16) 0.0265(7) 0.039(4) Uiso 1 1 d .
H73 H 0.543(2) 0.7202(18) 0.0525(8) 0.049(5) Uiso 1 1 d .
H74 H 0.379(2) 0.6958(16) 0.0715(7) 0.041(5) Uiso 1 1 d .
H75 H 0.150(2) 0.5956(16) 0.3405(7) 0.038(4) Uiso 1 1 d .
H76 H 0.134(2) 0.6208(18) 0.2829(8) 0.049(5) Uiso 1 1 d .
H77 H 0.5789(15) 0.6151(12) 0.2272(5) 0.016(3) Uiso 1 1 d .

loop_
_atom_site_aniso_label
_atom_site_aniso_U_11
_atom_site_aniso_U_22
_atom_site_aniso_U_33
_atom_site_aniso_U_23
_atom_site_aniso_U_13
_atom_site_aniso_U_12
Si2 0.01184(11) 0.00970(11) 0.01004(11) 0.00125(8) 0.00181(9) 0.00344(9)
Si1 0.01378(12) 0.01055(11) 0.01021(11) 0.00068(8) 0.00225(9) 0.00424(9)
N1 0.0177(4) 0.0209(4) 0.0181(4) 0.0022(3) 0.0047(3) 0.0084(3)
O1 0.0361(4) 0.0231(4) 0.0161(3) 0.0032(3) 0.0115(3) 0.0162(3)
O2 0.0520(6) 0.0197(4) 0.0178(4) 0.0083(3) 0.0046(4) 0.0160(4)
O3 0.0260(4) 0.0176(3) 0.0139(3) 0.0020(3) 0.0070(3) 0.0106(3)
C1 0.0171(4) 0.0123(4) 0.0109(4) 0.0001(3) 0.0023(3) 0.0043(3)
C2 0.0171(4) 0.0154(4) 0.0118(4) 0.0008(3) 0.0027(3) 0.0048(3)
C3 0.0165(5) 0.0197(5) 0.0185(5) -0.0018(4) 0.0004(4) 0.0035(4)
C4 0.0203(5) 0.0166(4) 0.0188(5) -0.0027(4) 0.0006(4) 0.0015(4)
C5 0.0232(5) 0.0127(4) 0.0203(5) -0.0024(3) 0.0013(4) 0.0040(4)
C6 0.0190(4) 0.0136(4) 0.0157(4) -0.0013(3) 0.0008(3) 0.0046(3)
C7 0.0163(4) 0.0180(4) 0.0160(4) 0.0000(3) 0.0021(3) 0.0069(4)
C8 0.0192(5) 0.0288(6) 0.0312(6) 0.0002(5) 0.0082(4) 0.0092(4)
C9 0.0302(6) 0.0263(5) 0.0209(5) 0.0023(4) -0.0025(4) 0.0133(5)
C10 0.0241(6) 0.0201(5) 0.0360(7) -0.0086(5) -0.0041(5) 0.0002(4)
C11 0.0741(13) 0.0487(10) 0.0373(9) -0.0234(8) 0.0048(8) -0.0169(9)
C12 0.0650(12) 0.0347(8) 0.0512(10) 0.0063(7) -0.0004(9) -0.0214(8)
C13 0.0234(5) 0.0154(5) 0.0392(7) -0.0087(4) -0.0068(5) 0.0088(4)
C14 0.0247(6) 0.0369(8) 0.0684(11) -0.0120(8) 0.0112(7) 0.0091(6)
C15 0.0553(10) 0.0316(7) 0.0444(9) -0.0028(6) -0.0151(7) 0.0270(7)
C16 0.0179(4) 0.0128(4) 0.0112(4) 0.0016(3) 0.0023(3) 0.0048(3)
C17 0.0224(5) 0.0143(4) 0.0128(4) 0.0005(3) 0.0038(4) 0.0060(4)
C18 0.0299(5) 0.0175(4) 0.0123(4) 0.0030(3) 0.0052(4) 0.0068(4)
C19 0.0305(5) 0.0137(4) 0.0141(4) 0.0032(3) 0.0005(4) 0.0065(4)
C20 0.0283(5) 0.0136(4) 0.0155(4) 0.0012(3) 0.0022(4) 0.0090(4)
C21 0.0198(4) 0.0132(4) 0.0109(4) 0.0006(3) 0.0017(3) 0.0047(3)
C22 0.0393(7) 0.0295(6) 0.0201(5) 0.0013(4) 0.0149(5) 0.0138(5)
C23 0.0542(9) 0.0285(6) 0.0203(6) 0.0138(5) 0.0075(6) 0.0125(6)
C24 0.0366(7) 0.0273(6) 0.0261(6) 0.0018(5) 0.0126(5) 0.0184(5)
C25 0.0155(4) 0.0119(4) 0.0118(4) 0.0020(3) 0.0028(3) 0.0056(3)
C30 0.0160(4) 0.0125(4) 0.0169(4) 0.0032(3) 0.0021(3) 0.0049(3)
C29 0.0207(5) 0.0133(4) 0.0215(5) 0.0056(3) 0.0043(4) 0.0060(4)
C28 0.0241(5) 0.0150(4) 0.0161(4) 0.0047(3) 0.0030(4) 0.0094(4)
C27 0.0193(5) 0.0175(4) 0.0178(5) 0.0036(3) 0.0018(4) 0.0098(4)
C26 0.0157(4) 0.0143(4) 0.0131(4) 0.0020(3) 0.0031(3) 0.0066(3)
C37 0.0155(4) 0.0147(4) 0.0315(6) 0.0089(4) 0.0013(4) 0.0031(4)
C38 0.0214(5) 0.0246(6) 0.0440(7) 0.0060(5) 0.0110(5) 0.0093(5)
C39 0.0229(6) 0.0284(6) 0.0266(6) 0.0071(5) -0.0015(5) -0.0034(5)
C34 0.0282(6) 0.0196(5) 0.0279(6) 0.0099(4) 0.0018(4) 0.0120(4)
C35 0.0543(10) 0.0445(8) 0.0349(8) 0.0261(7) 0.0139(7) 0.0229(7)
C36 0.0523(9) 0.0223(6) 0.0490(9) 0.0011(6) -0.0023(7) 0.0230(6)
C31 0.0143(4) 0.0166(4) 0.0180(4) 0.0046(3) 0.0039(3) 0.0071(3)
C33 0.0219(5) 0.0272(5) 0.0297(6) 0.0075(5) 0.0111(4) 0.0143(4)
C32 0.0161(5) 0.0237(5) 0.0219(5) 0.0008(4) -0.0007(4) 0.0069(4)
C40 0.0132(4) 0.0118(4) 0.0117(4) 0.0007(3) 0.0017(3) 0.0045(3)
C41 0.0154(4) 0.0126(4) 0.0144(4) 0.0008(3) 0.0020(3) 0.0036(3)
C42 0.0189(5) 0.0166(4) 0.0184(5) -0.0010(4) 0.0012(4) 0.0010(4)
C43 0.0216(5) 0.0193(5) 0.0158(5) -0.0035(4) -0.0018(4) 0.0043(4)
C44 0.0208(5) 0.0210(5) 0.0125(4) -0.0018(3) 0.0013(4) 0.0070(4)
C45 0.0148(4) 0.0149(4) 0.0129(4) 0.0012(3) 0.0028(3) 0.0065(3)
C46 0.0177(4) 0.0138(4) 0.0161(4) 0.0020(3) 0.0044(4) 0.0012(3)
C47 0.0250(5) 0.0170(5) 0.0229(5) 0.0053(4) 0.0041(4) 0.0030(4)
C48 0.0218(5) 0.0233(5) 0.0297(6) 0.0054(4) 0.0111(4) 0.0052(4)
C49 0.0310(6) 0.0278(6) 0.0198(5) -0.0066(4) -0.0031(4) -0.0002(5)
C50 0.0444(8) 0.0375(7) 0.0229(6) -0.0106(5) -0.0055(5) 0.0157(6)
C51 0.0271(7) 0.0719(12) 0.0299(7) -0.0155(7) -0.0077(6) 0.0126(7)
C52 0.0182(4) 0.0193(4) 0.0134(4) 0.0017(3) 0.0057(3) 0.0056(4)
C53 0.0231(6) 0.0339(6) 0.0348(7) -0.0004(5) 0.0140(5) 0.0111(5)
C54 0.0332(6) 0.0267(6) 0.0188(5) 0.0084(4) 0.0070(5) 0.0078(5)

loop_
_atom_type_symbol
_atom_type_description
_atom_type_scat_dispersion_real
_atom_type_scat_dispersion_imag
_atom_type_scat_source
C C 0.0033 0.0016 'International Tables Vol C Tables 4.2.6.8 and 6.1.1.4'
H H 0.0000 0.0000 'International Tables Vol C Tables 4.2.6.8 and 6.1.1.4'
Si Si 0.0817 0.0704 'International Tables Vol C Tables 4.2.6.8 and 6.1.1.4'
O O 0.0106 0.0060 'International Tables Vol C Tables 4.2.6.8 and 6.1.1.4'
N N 0.0061 0.0033 'International Tables Vol C Tables 4.2.6.8 and 6.1.1.4'

loop_
_geom_angle_atom_site_label_1
_geom_angle_atom_site_label_2
_geom_angle_atom_site_label_3
_geom_angle
C40 Si2 C25 106.96(4)
C40 Si2 Si1 124.16(3)
C25 Si2 Si1 107.46(3)
C40 Si2 H77 105.2(5)
C25 Si2 H77 107.6(5)
Si1 Si2 H77 104.4(5)
N1 Si1 C16 102.87(5)
N1 Si1 C1 116.16(4)
C16 Si1 C1 108.44(4)
N1 Si1 Si2 108.65(4)
C16 Si1 Si2 115.32(3)
C1 Si1 Si2 105.77(3)
Si1 N1 H75 119.4(11)
Si1 N1 H76 121.4(12)
H75 N1 H76 115.9(17)
C17 O1 C22 118.76(9)
C19 O2 C23 117.46(10)
C21 O3 C24 118.66(9)
C2 C1 C6 116.82(9)
C2 C1 Si1 119.24(7)
C6 C1 Si1 123.94(7)
C3 C2 C1 120.83(9)
C3 C2 C7 116.20(9)
C1 C2 C7 122.96(8)
C4 C3 C2 122.05(10)
C4 C3 H8 119.7(9)
C2 C3 H8 118.2(9)
C5 C4 C3 117.36(9)
C5 C4 C10 121.52(10)
C3 C4 C10 121.06(10)
C4 C5 C6 122.84(10)
C4 C5 H10 118.6(9)
C6 C5 H10 118.5(9)
C5 C6 C1 120.06(10)
C5 C6 C13 115.21(9)
C1 C6 C13 124.70(9)
C2 C7 C8 112.82(9)
C2 C7 C9 111.46(9)
C8 C7 C9 110.50(10)
C2 C7 H1 107.7(8)
C8 C7 H1 105.6(8)
C9 C7 H1 108.5(8)
C7 C8 H2 110.7(9)
C7 C8 H3 113.0(10)
H2 C8 H3 106.8(14)
C7 C8 H4 112.7(10)
H2 C8 H4 106.7(13)
H3 C8 H4 106.5(14)
C7 C9 H5 110.8(10)
C7 C9 H6 111.2(10)
H5 C9 H6 106.2(14)
C7 C9 H7 111.9(9)
H5 C9 H7 108.5(13)
H6 C9 H7 108.0(13)
C11 C10 C4 111.71(12)
C11 C10 C12 109.83(15)
C4 C10 C12 111.35(11)
C11 C10 H9 105.9(13)
C4 C10 H9 108.0(13)
C12 C10 H9 109.9(14)
C10 C11 H11A 109.5
C10 C11 H11B 109.5
H11A C11 H11B 109.5
C10 C11 H11C 109.5
H11A C11 H11C 109.5
H11B C11 H11C 109.5
C10 C12 H12A 109.5
C10 C12 H12B 109.5
H12A C12 H12B 109.5
C10 C12 H12C 109.5
H12A C12 H12C 109.5
H12B C12 H12C 109.5
C14 C13 C6 111.29(11)
C14 C13 C15 111.20(12)
C6 C13 C15 111.12(12)
C14 C13 H11 107.1(9)
C6 C13 H11 109.8(9)
C15 C13 H11 106.0(9)
C13 C14 H12 109.9(10)
C13 C14 H13 110.4(11)
H12 C14 H13 108.1(15)
C13 C14 H14 111.4(12)
H12 C14 H14 111.1(16)
H13 C14 H14 105.9(16)
C13 C15 H15 111.6(11)
C13 C15 H16 111.1(13)
H15 C15 H16 107.4(17)
C13 C15 H17 111.4(12)
H15 C15 H17 107.2(16)
H16 C15 H17 107.9(17)
C17 C16 C21 115.50(9)
C17 C16 Si1 120.26(7)
C21 C16 Si1 124.23(7)
O1 C17 C18 121.88(9)
O1 C17 C16 114.67(9)
C18 C17 C16 123.43(9)
C19 C18 C17 117.86(9)
C19 C18 H21 120.3(9)
C17 C18 H21 121.8(9)
O2 C19 C18 124.03(10)
O2 C19 C20 114.62(10)
C18 C19 C20 121.35(9)
C21 C20 C19 118.63(10)
C21 C20 H25 121.9(9)
C19 C20 H25 119.5(9)
O3 C21 C20 122.09(9)
O3 C21 C16 114.70(8)
C20 C21 C16 123.20(9)
O1 C22 H18 105.5(10)
O1 C22 H19 111.5(9)
H18 C22 H19 108.7(14)
O1 C22 H20 111.7(10)
H18 C22 H20 109.8(15)
H19 C22 H20 109.5(14)
O2 C23 H22 110.7(10)
O2 C23 H23 111.0(10)
H22 C23 H23 110.3(14)
O2 C23 H24 104.6(11)
H22 C23 H24 110.5(14)
H23 C23 H24 109.6(15)
O3 C24 H26 104.6(9)
O3 C24 H27 112.0(10)
H26 C24 H27 110.5(14)
O3 C24 H28 109.7(10)
H26 C24 H28 110.4(13)
H27 C24 H28 109.6(14)
C26 C25 C30 117.18(8)
C26 C25 Si2 119.18(7)
C30 C25 Si2 123.59(7)
C29 C30 C25 119.71(9)
C29 C30 C37 115.54(9)
C25 C30 C37 124.72(9)
C28 C29 C30 123.19(10)
C28 C29 H44 119.2(9)
C30 C29 H44 117.6(9)
C29 C28 C27 117.28(9)
C29 C28 C34 120.23(10)
C27 C28 C34 122.44(10)
C28 C27 C26 121.88(9)
C28 C27 H36 118.3(9)
C26 C27 H36 119.9(9)
C27 C26 C25 120.75(9)
C27 C26 C31 116.93(9)
C25 C26 C31 122.32(8)
C30 C37 C39 110.01(10)
C30 C37 C38 112.67(10)
C39 C37 C38 110.25(10)
C30 C37 H45 107.9(9)
C39 C37 H45 106.9(9)
C38 C37 H45 109.0(9)
C37 C38 H46 111.9(10)
C37 C38 H47 111.5(11)
H46 C38 H47 106.3(14)
C37 C38 H48 111.1(10)
H46 C38 H48 107.4(14)
H47 C38 H48 108.4(14)
C37 C39 H49 108.8(10)
C37 C39 H50 111.8(10)
H49 C39 H50 109.9(14)
C37 C39 H51 111.7(11)
H49 C39 H51 109.9(14)
H50 C39 H51 104.7(14)
C28 C34 C35 112.06(11)
C28 C34 C36 110.00(10)
C35 C34 C36 110.58(13)
C28 C34 H37 108.0(10)
C35 C34 H37 106.7(10)
C36 C34 H37 109.3(10)
C34 C35 H38 111.1(12)
C34 C35 H39 111.3(11)
H38 C35 H39 107.5(16)
C34 C35 H40 111.7(13)
H38 C35 H40 107.9(17)
H39 C35 H40 107.3(17)
C34 C36 H41 110.6(11)
C34 C36 H42 109.5(11)
H41 C36 H42 109.4(15)
C34 C36 H43 109.0(12)
H41 C36 H43 107.0(16)
H42 C36 H43 111.3(16)
C26 C31 C32 111.48(8)
C26 C31 C33 112.40(9)
C32 C31 C33 109.54(9)
C26 C31 H29 106.8(8)
C32 C31 H29 108.9(8)
C33 C31 H29 107.5(8)
C31 C33 H33 111.6(9)
C31 C33 H34 110.4(10)
H33 C33 H34 107.9(13)
C31 C33 H35 112.7(9)
H33 C33 H35 108.1(13)
H34 C33 H35 105.9(13)
C31 C32 H30 112.1(9)
C31 C32 H31 109.5(9)
H30 C32 H31 108.0(12)
C31 C32 H32 109.8(9)
H30 C32 H32 108.6(12)
H31 C32 H32 108.8(13)
C41 C40 C45 117.42(8)
C41 C40 Si2 125.44(7)
C45 C40 Si2 116.81(7)
C42 C41 C40 119.97(9)
C42 C41 C46 116.33(9)
C40 C41 C46 123.69(8)
C43 C42 C41 122.75(10)
C43 C42 H59 117.0(9)
C41 C42 H59 120.3(9)
C42 C43 C44 117.40(9)
C42 C43 C49 118.97(10)
C44 C43 C49 123.53(10)
C43 C44 C45 121.85(9)
C43 C44 H67 120.8(9)
C45 C44 H67 117.3(9)
C44 C45 C40 120.44(9)
C44 C45 C52 116.47(9)
C40 C45 C52 123.09(8)
C41 C46 C48 112.51(9)
C41 C46 C47 110.83(9)
C48 C46 C47 110.37(9)
C41 C46 H52 108.9(8)
C48 C46 H52 107.6(8)
C47 C46 H52 106.3(8)
C46 C47 H56 109.5(9)
C46 C47 H57 111.9(9)
H56 C47 H57 107.2(12)
C46 C47 H58 111.1(10)
H56 C47 H58 108.4(13)
H57 C47 H58 108.6(13)
C46 C48 H53 111.6(10)
C46 C48 H54 114.0(11)
H53 C48 H54 106.1(14)
C46 C48 H55 111.0(9)
H53 C48 H55 106.1(13)
H54 C48 H55 107.6(14)
C43 C49 C50 114.28(11)
C43 C49 C51 108.70(11)
C50 C49 C51 110.87(12)
C43 C49 H60 112.2(10)
C50 C49 H60 102.0(9)
C51 C49 H60 108.6(10)
C49 C50 H61 110.2(11)
C49 C50 H62 109.8(10)
H61 C50 H62 111.3(15)
C49 C50 H63 112.9(11)
H61 C50 H63 105.6(15)
H62 C50 H63 107.1(15)
C49 C51 H64 108.8(12)
C49 C51 H65 109.2(12)
H64 C51 H65 110.5(16)
C49 C51 H66 108.0(12)
H64 C51 H66 110.6(17)
H65 C51 H66 109.7(17)
C45 C52 C53 110.48(9)
C45 C52 C54 112.31(9)
C53 C52 C54 111.49(10)
C45 C52 H68 108.8(9)
C53 C52 H68 108.3(8)
C54 C52 H68 105.3(9)
C52 C53 H69 111.8(10)
C52 C53 H70 111.0(11)
H69 C53 H70 107.6(15)
C52 C53 H71 109.3(10)
H69 C53 H71 108.0(14)
H70 C53 H71 109.0(14)
C52 C54 H72 111.6(10)
C52 C54 H73 110.1(11)
H72 C54 H73 107.8(14)
C52 C54 H74 112.1(10)
H72 C54 H74 107.3(14)
H73 C54 H74 107.8(15)

loop_
_geom_bond_atom_site_label_1
_geom_bond_atom_site_label_2
_geom_bond_distance
Si2 C40 1.9197(9)
Si2 C25 1.9262(10)
Si2 Si1 2.3933(4)
Si2 H77 1.460(13)
Si1 N1 1.7237(10)
Si1 C16 1.9024(10)
Si1 C1 1.9325(10)
N1 H75 0.872(18)
N1 H76 0.87(2)
O1 C17 1.3787(12)
O1 C22 1.4296(13)
O2 C19 1.3705(13)
O2 C23 1.4377(16)
O3 C21 1.3756(12)
O3 C24 1.4280(14)
C1 C2 1.4240(14)
C1 C6 1.4274(13)
C2 C3 1.3990(14)
C2 C7 1.5253(14)
C3 C4 1.3917(15)
C3 H8 0.976(15)
C4 C5 1.3872(16)
C4 C10 1.5195(15)
C5 C6 1.3995(14)
C5 H10 0.974(16)
C6 C13 1.5293(16)
C7 C8 1.5347(15)
C7 C9 1.5367(16)
C7 H1 0.956(14)
C8 H2 0.972(16)
C8 H3 0.952(18)
C8 H4 0.979(18)
C9 H5 0.971(17)
C9 H6 1.005(17)
C9 H7 1.009(16)
C10 C11 1.518(2)
C10 C12 1.524(2)
C10 H9 0.91(2)
C11 H11A 0.9800
C11 H11B 0.9800
C11 H11C 0.9800
C12 H12A 0.9800
C12 H12B 0.9800
C12 H12C 0.9800
C13 C14 1.529(2)
C13 C15 1.541(2)
C13 H11 0.967(16)
C14 H12 1.006(19)
C14 H13 0.98(2)
C14 H14 0.99(2)
C15 H15 0.99(2)
C15 H16 0.99(2)
C15 H17 1.04(2)
C16 C17 1.4051(13)
C16 C21 1.4065(13)
C17 C18 1.4047(14)
C18 C19 1.3936(15)
C18 H21 0.979(15)
C19 C20 1.3941(15)
C20 C21 1.3919(14)
C20 H25 0.955(14)
C22 H18 1.004(18)
C22 H19 1.007(16)
C22 H20 0.989(19)
C23 H22 0.982(17)
C23 H23 1.014(19)
C23 H24 0.948(18)
C24 H26 1.001(16)
C24 H27 0.967(18)
C24 H28 1.006(18)
C25 C26 1.4216(13)
C25 C30 1.4263(13)
C30 C29 1.3992(14)
C30 C37 1.5280(14)
C29 C28 1.3893(15)
C29 H44 0.988(15)
C28 C27 1.3898(15)
C28 C34 1.5203(14)
C27 C26 1.4065(14)
C27 H36 0.961(15)
C26 C31 1.5251(14)
C37 C39 1.5317(18)
C37 C38 1.5372(17)
C37 H45 0.993(16)
C38 H46 0.980(18)
C38 H47 0.989(18)
C38 H48 0.938(17)
C39 H49 1.014(18)
C39 H50 0.989(18)
C39 H51 0.982(19)
C34 C35 1.529(2)
C34 C36 1.5312(19)
C34 H37 0.978(17)
C35 H38 0.99(2)
C35 H39 1.00(2)
C35 H40 0.98(2)
C36 H41 1.02(2)
C36 H42 0.99(2)
C36 H43 1.00(2)
C31 C32 1.5357(15)
C31 C33 1.5377(15)
C31 H29 0.986(13)
C33 H33 0.984(17)
C33 H34 0.970(17)
C33 H35 0.983(17)
C32 H30 0.982(15)
C32 H31 0.982(16)
C32 H32 0.979(16)
C40 C41 1.4203(13)
C40 C45 1.4224(13)
C41 C42 1.3973(14)
C41 C46 1.5225(14)
C42 C43 1.3908(15)
C42 H59 0.991(16)
C43 C44 1.3931(15)
C43 C49 1.5220(15)
C44 C45 1.4037(14)
C44 H67 0.973(15)
C45 C52 1.5267(14)
C46 C48 1.5372(16)
C46 C47 1.5392(15)
C46 H52 0.978(14)
C47 H56 0.981(16)
C47 H57 0.990(15)
C47 H58 0.997(17)
C48 H53 0.977(17)
C48 H54 0.952(19)
C48 H55 1.005(16)
C49 C50 1.528(2)
C49 C51 1.546(2)
C49 H60 1.054(18)
C50 H61 1.05(2)
C50 H62 1.046(19)
C50 H63 1.03(2)
C51 H64 1.00(2)
C51 H65 1.02(2)
C51 H66 1.05(2)
C52 C53 1.5356(16)
C52 C54 1.5366(16)
C52 H68 0.960(14)
C53 H69 1.006(19)
C53 H70 1.01(2)
C53 H71 1.005(17)
C54 H72 0.982(17)
C54 H73 1.008(19)
C54 H74 1.002(18)

loop_
_geom_hbond_atom_site_label_D
_geom_hbond_atom_site_label_H
_geom_hbond_atom_site_label_A
_geom_hbond_distance_DH
_geom_hbond_distance_HA
_geom_hbond_distance_DA
_geom_hbond_angle_DHA
N1 H75 O1 0.872(18) 2.325(18) 2.8649(13) 120.2(14)
